data_7004136
loop_
_publ_author_name
'Patra, Ashis K.'
'Bhowmick, Tuhin'
'Ramakumar, Suryanarayanarao'
'Nethaji, Munirathinam'
'Chakravarty, Akhil R.'

_publ_section_title
;
 DNA cleavage in red light promoted by copper(ii) complexes of \a-amino
 acids and photoactive phenanthroline bases
;
_journal_issue 48
_journal_name_full 'Dalton Transactions'
_journal_page_first 6966
_journal_page_last 6976
_journal_paper_doi 10.1039/b802948b
_journal_year 2008
_chemical_absolute_configuration rm
_chemical_formula_moiety 'C27 H24 Cu N6 O7'
_chemical_formula_sum 'C27 H24 Cu N6 O7'
_chemical_formula_weight 608.06
_chemical_name_systematic
;
?
;
_space_group_IT_number 19
_symmetry_cell_setting orthorhombic
_symmetry_space_group_name_Hall 'P 2ac 2ab'
_symmetry_space_group_name_H-M 'P 21 21 21'
_atom_sites_solution_hydrogens geom
_atom_sites_solution_primary direct
_atom_sites_solution_secondary difmap
_audit_creation_method SHELXL-97
_cell_angle_alpha 90.00
_cell_angle_beta 90.00
_cell_angle_gamma 90.00
_cell_formula_units_Z 8
_cell_length_a 6.939(2)
_cell_length_b 25.837(8)
_cell_length_c 30.520(9)
_cell_measurement_temperature 293(2)
_cell_volume 5472(3)
_computing_cell_refinement 'Bruker Smart'
_computing_data_collection 'Bruker Smart'
_computing_data_reduction 'Bruker Saint'
_computing_molecular_graphics 'Ortep-3 for Windows (Farrugia, 1997)'
_computing_publication_material 'WinGX publication routines (Farrugia, 1999)'
_computing_structure_refinement 'SHELXL-97 (Sheldrick, 1997)'
_computing_structure_solution 'SHELXS-97 (Sheldrick, 1997)'
_diffrn_ambient_temperature 293(2)
_diffrn_detector_area_resol_mean 0.3
_diffrn_measured_fraction_theta_full 0.999
_diffrn_measured_fraction_theta_max 0.999
_diffrn_measurement_device_type 'Bruker Smart CCD Area Detector'
_diffrn_measurement_method 'omega scans'
_diffrn_radiation_monochromator graphite
_diffrn_radiation_source 'fine-focus sealed tube'
_diffrn_radiation_type MoK\a
_diffrn_radiation_wavelength 0.71073
_diffrn_reflns_av_R_equivalents 0.0487
_diffrn_reflns_av_sigmaI/netI 0.0522
_diffrn_reflns_limit_h_max 8
_diffrn_reflns_limit_h_min -8
_diffrn_reflns_limit_k_max 31
_diffrn_reflns_limit_k_min -31
_diffrn_reflns_limit_l_max 37
_diffrn_reflns_limit_l_min -33
_diffrn_reflns_number 42121
_diffrn_reflns_theta_full 26.00
_diffrn_reflns_theta_max 26.00
_diffrn_reflns_theta_min 1.58
_exptl_absorpt_coefficient_mu 0.855
_exptl_absorpt_correction_T_max 0.9585
_exptl_absorpt_correction_T_min 0.8475
_exptl_absorpt_correction_type empirical
_exptl_absorpt_process_details SADABS(Sheldrick,1997)
_exptl_crystal_colour green
_exptl_crystal_density_diffrn 1.476
_exptl_crystal_density_method 'not measured'
_exptl_crystal_description needle
_exptl_crystal_F_000 2504
_exptl_crystal_size_max 0.20
_exptl_crystal_size_mid 0.08
_exptl_crystal_size_min 0.05
_refine_diff_density_max 0.645
_refine_diff_density_min -0.255
_refine_diff_density_rms 0.091
_refine_ls_abs_structure_details 'Flack H D (1983), Acta Cryst. A39, 876-881'
_refine_ls_abs_structure_Flack 0.038(19)
_refine_ls_extinction_method none
_refine_ls_goodness_of_fit_ref 1.082
_refine_ls_hydrogen_treatment constr
_refine_ls_matrix_type full
_refine_ls_number_parameters 739
_refine_ls_number_reflns 10756
_refine_ls_number_restraints 0
_refine_ls_restrained_S_all 1.082
_refine_ls_R_factor_all 0.0953
_refine_ls_R_factor_gt 0.0626
_refine_ls_shift/su_max 0.080
_refine_ls_shift/su_mean 0.010
_refine_ls_structure_factor_coef Fsqd
_refine_ls_weighting_details 'calc w=1/[\s^2^(Fo^2^)+(0.0882P)^2^+0.0000P] where P=(Fo^2^+2Fc^2^)/3'
_refine_ls_weighting_scheme calc
_refine_ls_wR_factor_gt 0.1508
_refine_ls_wR_factor_ref 0.1671
_reflns_number_gt 7538
_reflns_number_total 10756
_reflns_threshold_expression >2sigma(I)
_cod_data_source_file b802948b.txt
_cod_data_source_block arc2
_cod_depositor_comments
;
The following automatic conversions were performed:
'_symmetry_cell_setting' value 'Orthorhombic' changed to 'orthorhombic'
according to '/home/saulius/struct/CIF-dictionaries/cif_core.dic'
dictionary named 'cif_core.dic' version 2.4.1 from 2010-06-29.

Automatic conversion script
Id: cif_fix_enum 1527 2010-12-29 10:47:43Z saulius 
;
_cod_original_sg_symbol_H-M P212121
_cod_database_code 7004136

loop_
_symmetry_equiv_pos_as_xyz
'x, y, z'
'-x+1/2, -y, z+1/2'
'-x, y+1/2, -z+1/2'
'x+1/2, -y+1/2, -z'

loop_
_atom_site_label
_atom_site_type_symbol
_atom_site_fract_x
_atom_site_fract_y
_atom_site_fract_z
_atom_site_U_iso_or_equiv
_atom_site_adp_type
_atom_site_occupancy
_atom_site_symmetry_multiplicity
_atom_site_calc_flag
_atom_site_refinement_flags
_atom_site_disorder_assembly
_atom_site_disorder_group
Cu1 Cu 1.01489(10) 0.83379(2) 0.286206(19) 0.04831(19) Uani 1 1 d . . .
Cu2 Cu 0.53516(11) 0.16086(2) 0.28171(2) 0.0523(2) Uani 1 1 d . . .
C1 C 0.8779(8) 0.79310(19) 0.19932(18) 0.0485(14) Uani 1 1 d . . .
H1 H 0.8903 0.7600 0.2110 0.058 Uiso 1 1 calc R . .
C2 C 0.8252(9) 0.7979(2) 0.15630(18) 0.0526(15) Uani 1 1 d . . .
H2 H 0.8048 0.7686 0.1391 0.063 Uiso 1 1 calc R . .
C3 C 0.8028(8) 0.8468(2) 0.13884(17) 0.0469(13) Uani 1 1 d . . .
H3 H 0.7643 0.8508 0.1099 0.056 Uiso 1 1 calc R . .
C4 C 0.8385(7) 0.89041(18) 0.16509(16) 0.0390(12) Uani 1 1 d . . .
C5 C 0.8270(7) 0.9430(2) 0.14897(17) 0.0414(12) Uani 1 1 d . . .
C6 C 0.7770(8) 1.0003(2) 0.0934(2) 0.0455(15) Uani 1 1 d . . .
C7 C 0.7354(10) 1.0107(2) 0.0488(2) 0.0655(19) Uani 1 1 d . . .
H7 H 0.7193 0.9837 0.0291 0.079 Uiso 1 1 calc R . .
C8 C 0.7192(11) 1.0607(3) 0.0352(2) 0.0710(19) Uani 1 1 d . . .
H8 H 0.6922 1.0677 0.0059 0.085 Uiso 1 1 calc R . .
C9 C 0.7426(10) 1.1013(3) 0.0646(2) 0.0690(19) Uani 1 1 d . . .
H9 H 0.7281 1.1351 0.0546 0.083 Uiso 1 1 calc R . .
C10 C 0.7855(9) 1.0934(2) 0.1070(2) 0.0572(15) Uani 1 1 d . . .
H10 H 0.8035 1.1214 0.1256 0.069 Uiso 1 1 calc R . .
C11 C 0.8034(8) 1.0420(2) 0.12319(19) 0.0456(14) Uani 1 1 d . . .
C12 C 0.8586(7) 0.98510(18) 0.17860(18) 0.0391(12) Uani 1 1 d . . .
C13 C 0.9060(7) 0.97511(18) 0.22433(17) 0.0399(12) Uani 1 1 d . . .
C14 C 0.9339(8) 1.01388(19) 0.25577(19) 0.0475(14) Uani 1 1 d . . .
H14 H 0.9230 1.0485 0.2479 0.057 Uiso 1 1 calc R . .
C15 C 0.9773(9) 1.00056(17) 0.29816(18) 0.0493(14) Uani 1 1 d . . .
H15 H 0.9930 1.0261 0.3194 0.059 Uiso 1 1 calc R . .
C16 C 0.9973(9) 0.94912(19) 0.30899(15) 0.0492(13) Uani 1 1 d . . .
H16 H 1.0313 0.9407 0.3376 0.059 Uiso 1 1 calc R . .
C17 C 0.9244(8) 0.92448(18) 0.23813(17) 0.0412(13) Uani 1 1 d . . .
C18 C 0.8928(7) 0.88157(18) 0.20846(16) 0.0372(11) Uani 1 1 d . . .
C19 C 1.0987(8) 0.7397(2) 0.32139(18) 0.0484(14) Uani 1 1 d . . .
C20 C 1.1659(9) 0.7766(2) 0.35724(17) 0.0488(14) Uani 1 1 d . . .
H20 H 1.3070 0.7771 0.3565 0.059 Uiso 1 1 calc R . .
C21 C 1.1068(11) 0.7577(2) 0.40218(17) 0.0711(19) Uani 1 1 d . . .
H21A H 0.9675 0.7592 0.4044 0.085 Uiso 1 1 calc R . .
H21B H 1.1450 0.7218 0.4052 0.085 Uiso 1 1 calc R . .
C22 C 1.1927(10) 0.7882(2) 0.43938(19) 0.0589(16) Uani 1 1 d . . .
C23 C 1.0957(11) 0.8261(3) 0.4605(2) 0.089(2) Uani 1 1 d . . .
H23 H 0.9697 0.8334 0.4521 0.106 Uiso 1 1 calc R . .
C24 C 1.1779(14) 0.8545(4) 0.4944(3) 0.112(3) Uani 1 1 d . . .
H24 H 1.1059 0.8797 0.5087 0.135 Uiso 1 1 calc R . .
C25 C 1.3598(15) 0.8457(4) 0.5063(3) 0.115(3) Uani 1 1 d . . .
H25 H 1.4161 0.8651 0.5286 0.139 Uiso 1 1 calc R . .
C26 C 1.4632(13) 0.8078(4) 0.4853(3) 0.114(3) Uani 1 1 d . . .
H26 H 1.5894 0.8010 0.4937 0.137 Uiso 1 1 calc R . .
C27 C 1.3802(12) 0.7797(3) 0.4515(2) 0.088(2) Uani 1 1 d . . .
H27 H 1.4525 0.7548 0.4370 0.106 Uiso 1 1 calc R . .
C28 C 0.4042(8) 0.2010(2) 0.19515(18) 0.0503(14) Uani 1 1 d . . .
H28 H 0.4253 0.2341 0.2062 0.060 Uiso 1 1 calc R . .
C29 C 0.3457(9) 0.1955(2) 0.1518(2) 0.0557(16) Uani 1 1 d . . .
H29 H 0.3237 0.2247 0.1347 0.067 Uiso 1 1 calc R . .
C30 C 0.3205(9) 0.1476(2) 0.13414(19) 0.0558(15) Uani 1 1 d . . .
H30 H 0.2860 0.1438 0.1049 0.067 Uiso 1 1 calc R . .
C31 C 0.3480(8) 0.1033(2) 0.16140(18) 0.0459(13) Uani 1 1 d . . .
C32 C 0.3255(8) 0.0502(2) 0.14626(19) 0.0466(13) Uani 1 1 d . . .
C33 C 0.2758(9) -0.0075(3) 0.0912(2) 0.0571(17) Uani 1 1 d . . .
C34 C 0.2366(10) -0.0183(3) 0.0469(2) 0.0692(19) Uani 1 1 d . . .
H34 H 0.2110 0.0083 0.0272 0.083 Uiso 1 1 calc R . .
C35 C 0.2371(12) -0.0683(3) 0.0335(3) 0.083(2) Uani 1 1 d . . .
H35 H 0.2156 -0.0758 0.0041 0.100 Uiso 1 1 calc R . .
C36 C 0.2689(12) -0.1085(3) 0.0627(3) 0.086(2) Uani 1 1 d . . .
H36 H 0.2657 -0.1424 0.0524 0.103 Uiso 1 1 calc R . .
C37 C 0.3049(10) -0.1000(2) 0.1061(2) 0.0702(19) Uani 1 1 d . . .
H37 H 0.3264 -0.1275 0.1251 0.084 Uiso 1 1 calc R . .
C38 C 0.3085(9) -0.0493(3) 0.1210(2) 0.0559(16) Uani 1 1 d . . .
C39 C 0.3580(8) 0.0083(2) 0.1764(2) 0.0495(15) Uani 1 1 d . . .
C40 C 0.4062(7) 0.01905(18) 0.22183(19) 0.0427(13) Uani 1 1 d . . .
C41 C 0.4288(8) -0.0192(2) 0.2531(2) 0.0493(14) Uani 1 1 d . . .
H41 H 0.4119 -0.0538 0.2456 0.059 Uiso 1 1 calc R . .
C42 C 0.4764(9) -0.0058(2) 0.2957(2) 0.0581(16) Uani 1 1 d . . .
H42 H 0.4912 -0.0311 0.3171 0.070 Uiso 1 1 calc R . .
C43 C 0.5018(9) 0.0461(2) 0.30571(17) 0.0546(14) Uani 1 1 d . . .
H43 H 0.5342 0.0548 0.3343 0.066 Uiso 1 1 calc R . .
C44 C 0.4312(7) 0.07044(19) 0.23540(17) 0.0426(13) Uani 1 1 d . . .
C45 C 0.4002(8) 0.11301(19) 0.20386(18) 0.0437(13) Uani 1 1 d . . .
C46 C 0.6154(9) 0.2554(2) 0.3171(2) 0.0522(15) Uani 1 1 d . . .
C47 C 0.6121(9) 0.2198(2) 0.35794(18) 0.0521(15) Uani 1 1 d . . .
H47 H 0.4864 0.2245 0.3721 0.063 Uiso 1 1 calc R . .
C48 C 0.7638(9) 0.2343(2) 0.39128(19) 0.0630(16) Uani 1 1 d . . .
H48A H 0.8898 0.2259 0.3795 0.076 Uiso 1 1 calc R . .
H48B H 0.7593 0.2714 0.3961 0.076 Uiso 1 1 calc R . .
C49 C 0.7393(9) 0.2073(2) 0.43434(18) 0.0547(15) Uani 1 1 d . . .
C50 C 0.5936(13) 0.2212(3) 0.4626(3) 0.095(2) Uani 1 1 d . . .
H50 H 0.5110 0.2480 0.4547 0.114 Uiso 1 1 calc R . .
C51 C 0.5661(17) 0.1966(4) 0.5028(3) 0.124(4) Uani 1 1 d . . .
H51 H 0.4757 0.2089 0.5227 0.149 Uiso 1 1 calc R . .
C52 C 0.6732(18) 0.1546(5) 0.5120(3) 0.121(4) Uani 1 1 d . . .
H52 H 0.6472 0.1352 0.5369 0.145 Uiso 1 1 calc R . .
C53 C 0.8160(16) 0.1409(4) 0.4855(3) 0.116(3) Uani 1 1 d . . .
H53 H 0.8954 0.1134 0.4933 0.139 Uiso 1 1 calc R . .
C54 C 0.8487(11) 0.1664(3) 0.4471(2) 0.083(2) Uani 1 1 d . . .
H54 H 0.9490 0.1555 0.4292 0.100 Uiso 1 1 calc R . .
N1 N 0.9125(6) 0.83350(15) 0.22547(13) 0.0450(10) Uani 1 1 d . . .
N2 N 0.9702(6) 0.91088(15) 0.28030(13) 0.0460(10) Uani 1 1 d . . .
N3 N 0.7888(6) 0.95101(17) 0.10694(15) 0.0470(11) Uani 1 1 d . . .
N4 N 0.8459(7) 1.03359(16) 0.16569(15) 0.0449(11) Uani 1 1 d . . .
N5 N 1.0995(7) 0.82936(16) 0.34845(13) 0.0478(11) Uani 1 1 d . . .
H5A H 1.1958 0.8520 0.3534 0.057 Uiso 1 1 calc R . .
H5B H 1.0008 0.8373 0.3663 0.057 Uiso 1 1 calc R . .
N6 N 0.4305(6) 0.16110(15) 0.22096(14) 0.0486(10) Uani 1 1 d . . .
N7 N 0.4823(7) 0.08390(15) 0.27672(13) 0.0473(11) Uani 1 1 d . . .
N8 N 0.2843(7) 0.0424(2) 0.10465(15) 0.0522(12) Uani 1 1 d . . .
N9 N 0.3481(7) -0.04026(18) 0.16334(16) 0.0519(12) Uani 1 1 d . . .
N10 N 0.6219(7) 0.16585(17) 0.34349(13) 0.0522(12) Uani 1 1 d . . .
H10A H 0.5462 0.1461 0.3606 0.063 Uiso 1 1 calc R . .
H10B H 0.7437 0.1542 0.3458 0.063 Uiso 1 1 calc R . .
N11 N 0.6103(10) 0.8627(2) 0.3594(2) 0.0773(17) Uani 1 1 d . . .
N12 N 0.1424(9) 0.1359(2) 0.3495(2) 0.0684(16) Uani 1 1 d . . .
O1 O 1.0143(6) 0.75973(12) 0.28822(11) 0.0527(9) Uani 1 1 d . . .
O2 O 1.1306(7) 0.69314(14) 0.32520(12) 0.0654(12) Uani 1 1 d . . .
O3 O 1.3327(6) 0.84955(14) 0.26067(13) 0.0609(11) Uani 1 1 d . . .
O4 O 0.5645(6) 0.23464(13) 0.28107(12) 0.0580(10) Uani 1 1 d . . .
O5 O 0.6556(7) 0.30144(15) 0.32136(13) 0.0660(12) Uani 1 1 d . . .
O6 O 0.8556(6) 0.14340(14) 0.25463(13) 0.0601(11) Uani 1 1 d . . .
O7 O 0.4602(7) 0.88795(19) 0.36160(19) 0.0929(16) Uani 1 1 d . . .
O8 O 0.7417(9) 0.8739(3) 0.38536(18) 0.114(2) Uani 1 1 d . . .
O9 O 0.6321(8) 0.8296(2) 0.3314(2) 0.110(2) Uani 1 1 d . . .
O10 O 0.1706(8) 0.1674(2) 0.32197(19) 0.0946(17) Uani 1 1 d . . .
O11 O 0.2650(9) 0.1265(3) 0.37927(19) 0.124(2) Uani 1 1 d . . .
O12 O -0.0096(8) 0.10897(16) 0.35102(17) 0.0861(14) Uani 1 1 d . . .
OW1 O 0.569(6) -0.0220(4) 0.4233(4) 0.79(3) Uani 1 1 d . . .
OW2 O 1.128(7) 1.0207(5) 0.4193(4) 0.78(3) Uani 1 1 d . . .

loop_
_atom_site_aniso_label
_atom_site_aniso_U_11
_atom_site_aniso_U_22
_atom_site_aniso_U_33
_atom_site_aniso_U_23
_atom_site_aniso_U_13
_atom_site_aniso_U_12
Cu1 0.0600(4) 0.0370(3) 0.0479(4) -0.0044(3) -0.0084(4) -0.0008(3)
Cu2 0.0639(4) 0.0414(3) 0.0515(4) 0.0071(3) -0.0036(4) 0.0028(3)
C1 0.051(3) 0.033(3) 0.061(4) -0.005(3) 0.002(3) -0.001(2)
C2 0.057(4) 0.050(3) 0.052(3) -0.018(3) -0.007(3) -0.008(3)
C3 0.047(3) 0.049(3) 0.044(3) -0.006(3) -0.007(3) -0.004(3)
C4 0.032(3) 0.033(2) 0.051(3) -0.010(2) 0.009(3) -0.002(2)
C5 0.031(3) 0.046(3) 0.047(3) -0.004(3) -0.001(3) 0.003(2)
C6 0.031(3) 0.055(4) 0.051(4) 0.000(3) 0.005(3) 0.004(3)
C7 0.062(4) 0.066(4) 0.068(5) 0.010(3) -0.012(4) 0.003(3)
C8 0.076(5) 0.076(5) 0.061(4) 0.009(4) -0.006(4) 0.003(4)
C9 0.056(4) 0.068(4) 0.083(5) 0.018(4) 0.006(4) 0.008(3)
C10 0.048(4) 0.050(3) 0.074(4) 0.001(3) 0.009(3) -0.005(3)
C11 0.029(3) 0.049(3) 0.058(4) 0.000(3) 0.009(3) 0.006(2)
C12 0.028(3) 0.034(3) 0.055(3) 0.000(2) 0.002(3) 0.002(2)
C13 0.034(3) 0.039(3) 0.046(3) -0.006(2) 0.003(3) 0.005(2)
C14 0.043(3) 0.031(2) 0.068(4) -0.007(2) 0.006(3) 0.002(2)
C15 0.057(4) 0.041(3) 0.050(3) -0.016(2) -0.008(3) -0.007(3)
C16 0.062(4) 0.051(3) 0.035(3) -0.009(2) -0.003(3) -0.003(3)
C17 0.035(3) 0.038(3) 0.051(3) -0.005(2) 0.005(3) -0.004(2)
C18 0.032(3) 0.044(3) 0.036(3) -0.005(2) -0.002(2) 0.002(2)
C19 0.052(4) 0.047(3) 0.046(3) 0.002(3) 0.003(3) -0.004(3)
C20 0.054(4) 0.051(3) 0.042(3) 0.001(3) -0.001(3) -0.004(3)
C21 0.100(5) 0.067(4) 0.047(3) 0.007(3) -0.006(4) -0.023(4)
C22 0.066(4) 0.065(4) 0.046(3) 0.007(3) 0.001(3) -0.011(3)
C23 0.062(4) 0.116(6) 0.089(5) -0.020(5) -0.010(4) 0.001(4)
C24 0.084(7) 0.154(9) 0.099(6) -0.058(6) -0.006(5) 0.010(6)
C25 0.100(7) 0.165(9) 0.081(6) -0.053(6) -0.010(5) -0.007(7)
C26 0.072(5) 0.192(10) 0.079(5) -0.020(6) -0.022(5) 0.017(6)
C27 0.083(5) 0.120(6) 0.062(4) -0.009(4) -0.013(4) 0.027(5)
C28 0.049(3) 0.044(3) 0.058(4) 0.010(3) -0.001(3) 0.009(3)
C29 0.047(3) 0.053(3) 0.067(4) 0.016(3) -0.001(3) 0.007(3)
C30 0.046(3) 0.066(4) 0.056(3) 0.014(3) 0.001(3) 0.009(3)
C31 0.035(3) 0.050(3) 0.052(3) 0.000(3) -0.003(3) 0.005(3)
C32 0.029(3) 0.054(3) 0.057(4) 0.000(3) 0.005(3) 0.000(2)
C33 0.040(3) 0.065(4) 0.067(5) -0.011(3) 0.005(3) 0.002(3)
C34 0.063(5) 0.082(5) 0.063(5) -0.005(4) -0.005(4) -0.001(4)
C35 0.078(5) 0.092(6) 0.079(5) -0.026(5) -0.005(5) -0.004(4)
C36 0.088(6) 0.069(5) 0.101(6) -0.015(4) 0.000(5) 0.003(4)
C37 0.065(4) 0.059(4) 0.086(5) -0.014(4) -0.007(4) -0.007(3)
C38 0.037(3) 0.061(4) 0.070(4) -0.007(3) 0.006(3) 0.000(3)
C39 0.029(3) 0.046(3) 0.074(4) 0.008(3) 0.008(3) 0.002(2)
C40 0.027(3) 0.039(3) 0.062(4) 0.007(3) 0.009(3) 0.001(2)
C41 0.037(3) 0.040(3) 0.071(4) 0.006(3) 0.006(3) -0.005(3)
C42 0.050(4) 0.052(3) 0.072(4) 0.021(3) 0.015(4) -0.001(3)
C43 0.056(4) 0.050(3) 0.058(3) 0.015(3) -0.005(3) -0.003(3)
C44 0.030(3) 0.048(3) 0.050(3) 0.011(2) 0.002(3) 0.000(2)
C45 0.036(3) 0.040(3) 0.055(3) 0.006(3) 0.009(3) 0.002(2)
C46 0.056(4) 0.046(3) 0.055(4) 0.005(3) 0.012(3) 0.003(3)
C47 0.051(4) 0.050(3) 0.055(3) 0.010(3) 0.008(3) 0.002(3)
C48 0.066(4) 0.064(4) 0.059(4) 0.007(3) 0.002(3) -0.012(3)
C49 0.058(4) 0.065(4) 0.041(3) -0.006(3) 0.005(3) -0.010(3)
C50 0.095(6) 0.089(5) 0.102(6) 0.003(5) 0.019(5) 0.003(5)
C51 0.156(10) 0.140(8) 0.077(6) -0.012(6) 0.061(6) -0.004(8)
C52 0.150(10) 0.161(10) 0.052(5) 0.018(6) -0.008(6) -0.031(8)
C53 0.124(9) 0.150(9) 0.074(6) 0.022(6) -0.012(6) 0.018(7)
C54 0.083(5) 0.107(6) 0.059(4) 0.002(4) 0.002(4) 0.014(5)
N1 0.047(2) 0.038(2) 0.050(2) -0.006(2) -0.003(2) -0.002(2)
N2 0.046(3) 0.040(2) 0.051(3) -0.009(2) 0.003(3) -0.001(2)
N3 0.044(3) 0.045(3) 0.052(3) 0.000(2) 0.002(2) 0.006(2)
N4 0.038(3) 0.041(2) 0.055(3) 0.000(2) 0.007(2) 0.002(2)
N5 0.050(3) 0.046(2) 0.047(3) -0.006(2) 0.002(2) -0.002(2)
N6 0.049(2) 0.040(2) 0.057(3) 0.009(2) 0.003(2) 0.003(2)
N7 0.048(3) 0.045(2) 0.049(3) 0.006(2) 0.003(3) 0.004(2)
N8 0.040(3) 0.067(3) 0.049(3) 0.002(3) 0.000(2) 0.000(2)
N9 0.042(3) 0.049(3) 0.064(3) -0.001(2) 0.004(3) -0.006(2)
N10 0.056(3) 0.050(3) 0.051(3) 0.005(2) 0.008(2) 0.007(2)
N11 0.062(4) 0.076(4) 0.094(5) 0.010(4) -0.014(4) -0.015(4)
N12 0.046(3) 0.065(4) 0.094(5) -0.027(3) -0.002(3) 0.009(3)
O1 0.070(2) 0.0380(16) 0.050(2) -0.0008(16) -0.006(2) -0.0062(18)
O2 0.097(4) 0.043(2) 0.057(2) 0.0043(19) -0.003(2) 0.012(2)
O3 0.062(3) 0.055(2) 0.066(3) -0.009(2) 0.010(2) -0.004(2)
O4 0.079(3) 0.0406(18) 0.054(2) 0.0040(18) -0.001(2) 0.0015(18)
O5 0.088(3) 0.046(2) 0.063(3) 0.007(2) -0.001(2) -0.003(2)
O6 0.063(3) 0.050(2) 0.067(2) 0.0070(19) 0.007(2) 0.001(2)
O7 0.056(3) 0.080(3) 0.142(5) 0.010(3) -0.017(3) 0.007(3)
O8 0.075(4) 0.178(6) 0.089(4) -0.032(4) -0.016(3) 0.023(4)
O9 0.084(4) 0.080(4) 0.165(6) -0.037(4) -0.027(4) -0.001(3)
O10 0.080(4) 0.072(3) 0.132(5) 0.025(3) -0.012(3) 0.010(3)
O11 0.064(4) 0.218(8) 0.090(4) 0.014(4) 0.000(4) -0.017(4)
O12 0.080(4) 0.057(2) 0.122(4) -0.020(3) -0.008(3) -0.002(3)
OW1 2.00(11) 0.129(9) 0.227(13) -0.083(9) -0.37(3) 0.09(3)
OW2 2.00(11) 0.199(12) 0.155(10) 0.019(9) 0.02(3) 0.12(4)

loop_
_atom_type_symbol
_atom_type_description
_atom_type_scat_dispersion_real
_atom_type_scat_dispersion_imag
_atom_type_scat_source
C C 0.0033 0.0016 'International Tables Vol C Tables 4.2.6.8 and 6.1.1.4'
H H 0.0000 0.0000 'International Tables Vol C Tables 4.2.6.8 and 6.1.1.4'
N N 0.0061 0.0033 'International Tables Vol C Tables 4.2.6.8 and 6.1.1.4'
O O 0.0106 0.0060 'International Tables Vol C Tables 4.2.6.8 and 6.1.1.4'
Cu Cu 0.3201 1.2651 'International Tables Vol C Tables 4.2.6.8 and 6.1.1.4'

loop_
_geom_angle_atom_site_label_1
_geom_angle_atom_site_label_2
_geom_angle_atom_site_label_3
_geom_angle
_geom_angle_site_symmetry_1
_geom_angle_site_symmetry_3
_geom_angle_publ_flag
O1 Cu1 N1 91.46(15) . . ?
O1 Cu1 N5 84.98(16) . . ?
N1 Cu1 N5 174.84(18) . . ?
O1 Cu1 N2 170.48(18) . . ?
N1 Cu1 N2 82.29(16) . . ?
N5 Cu1 N2 100.76(17) . . ?
O1 Cu1 O3 100.59(16) . . ?
N1 Cu1 O3 91.51(16) . . ?
N5 Cu1 O3 92.81(17) . . ?
N2 Cu1 O3 86.80(16) . . ?
O4 Cu2 N10 85.00(17) . . ?
O4 Cu2 N6 91.50(16) . . ?
N10 Cu2 N6 174.63(18) . . ?
O4 Cu2 N7 173.45(18) . . ?
N10 Cu2 N7 100.96(18) . . ?
N6 Cu2 N7 82.36(16) . . ?
O4 Cu2 O6 94.85(16) . . ?
N10 Cu2 O6 93.33(17) . . ?
N6 Cu2 O6 91.01(16) . . ?
N7 Cu2 O6 87.57(16) . . ?
N1 C1 C2 123.4(5) . . ?
N1 C1 H1 118.3 . . ?
C2 C1 H1 118.3 . . ?
C1 C2 C3 118.9(5) . . ?
C1 C2 H2 120.6 . . ?
C3 C2 H2 120.6 . . ?
C2 C3 C4 119.6(5) . . ?
C2 C3 H3 120.2 . . ?
C4 C3 H3 120.2 . . ?
C18 C4 C3 117.2(5) . . ?
C18 C4 C5 119.4(4) . . ?
C3 C4 C5 123.3(5) . . ?
N3 C5 C12 121.5(5) . . ?
N3 C5 C4 119.2(5) . . ?
C12 C5 C4 119.4(5) . . ?
N3 C6 C7 119.4(5) . . ?
N3 C6 C11 120.9(6) . . ?
C7 C6 C11 119.7(5) . . ?
C8 C7 C6 119.5(6) . . ?
C8 C7 H7 120.2 . . ?
C6 C7 H7 120.2 . . ?
C7 C8 C9 120.5(7) . . ?
C7 C8 H8 119.8 . . ?
C9 C8 H8 119.8 . . ?
C10 C9 C8 122.2(6) . . ?
C10 C9 H9 118.9 . . ?
C8 C9 H9 118.9 . . ?
C9 C10 C11 119.8(6) . . ?
C9 C10 H10 120.1 . . ?
C11 C10 H10 120.1 . . ?
N4 C11 C10 120.3(5) . . ?
N4 C11 C6 121.4(5) . . ?
C10 C11 C6 118.2(6) . . ?
N4 C12 C5 121.6(5) . . ?
N4 C12 C13 118.1(5) . . ?
C5 C12 C13 120.3(4) . . ?
C17 C13 C14 117.1(5) . . ?
C17 C13 C12 118.7(4) . . ?
C14 C13 C12 124.1(5) . . ?
C15 C14 C13 119.8(5) . . ?
C15 C14 H14 120.1 . . ?
C13 C14 H14 120.1 . . ?
C14 C15 C16 119.4(4) . . ?
C14 C15 H15 120.3 . . ?
C16 C15 H15 120.3 . . ?
N2 C16 C15 122.9(5) . . ?
N2 C16 H16 118.5 . . ?
C15 C16 H16 118.5 . . ?
N2 C17 C13 123.4(4) . . ?
N2 C17 C18 115.2(4) . . ?
C13 C17 C18 121.4(5) . . ?
N1 C18 C4 122.8(4) . . ?
N1 C18 C17 116.6(4) . . ?
C4 C18 C17 120.6(4) . . ?
O2 C19 O1 123.6(5) . . ?
O2 C19 C20 119.3(5) . . ?
O1 C19 C20 117.1(5) . . ?
N5 C20 C21 112.4(5) . . ?
N5 C20 C19 110.8(4) . . ?
C21 C20 C19 111.6(5) . . ?
N5 C20 H20 107.3 . . ?
C21 C20 H20 107.3 . . ?
C19 C20 H20 107.3 . . ?
C22 C21 C20 114.1(5) . . ?
C22 C21 H21A 108.7 . . ?
C20 C21 H21A 108.7 . . ?
C22 C21 H21B 108.7 . . ?
C20 C21 H21B 108.7 . . ?
H21A C21 H21B 107.6 . . ?
C23 C22 C27 117.4(6) . . ?
C23 C22 C21 122.8(7) . . ?
C27 C22 C21 119.7(7) . . ?
C22 C23 C24 122.2(8) . . ?
C22 C23 H23 118.9 . . ?
C24 C23 H23 118.9 . . ?
C25 C24 C23 120.2(9) . . ?
C25 C24 H24 119.9 . . ?
C23 C24 H24 119.9 . . ?
C24 C25 C26 119.2(8) . . ?
C24 C25 H25 120.4 . . ?
C26 C25 H25 120.4 . . ?
C25 C26 C27 120.2(8) . . ?
C25 C26 H26 119.9 . . ?
C27 C26 H26 119.9 . . ?
C22 C27 C26 120.8(7) . . ?
C22 C27 H27 119.6 . . ?
C26 C27 H27 119.6 . . ?
N6 C28 C29 122.0(5) . . ?
N6 C28 H28 119.0 . . ?
C29 C28 H28 119.0 . . ?
C30 C29 C28 120.5(5) . . ?
C30 C29 H29 119.7 . . ?
C28 C29 H29 119.7 . . ?
C29 C30 C31 118.8(5) . . ?
C29 C30 H30 120.6 . . ?
C31 C30 H30 120.6 . . ?
C45 C31 C30 116.1(5) . . ?
C45 C31 C32 120.1(5) . . ?
C30 C31 C32 123.8(5) . . ?
N8 C32 C39 122.4(6) . . ?
N8 C32 C31 118.2(5) . . ?
C39 C32 C31 119.3(5) . . ?
N8 C33 C34 119.2(7) . . ?
N8 C33 C38 121.2(6) . . ?
C34 C33 C38 119.6(6) . . ?
C35 C34 C33 118.5(7) . . ?
C35 C34 H34 120.8 . . ?
C33 C34 H34 120.8 . . ?
C34 C35 C36 121.5(7) . . ?
C34 C35 H35 119.3 . . ?
C36 C35 H35 119.3 . . ?
C37 C36 C35 122.1(7) . . ?
C37 C36 H36 118.9 . . ?
C35 C36 H36 118.9 . . ?
C36 C37 C38 118.3(7) . . ?
C36 C37 H37 120.8 . . ?
C38 C37 H37 120.8 . . ?
N9 C38 C37 119.0(6) . . ?
N9 C38 C33 120.9(6) . . ?
C37 C38 C33 120.0(6) . . ?
N9 C39 C32 120.9(6) . . ?
N9 C39 C40 118.8(5) . . ?
C32 C39 C40 120.2(5) . . ?
C41 C40 C44 117.3(5) . . ?
C41 C40 C39 123.2(5) . . ?
C44 C40 C39 119.4(5) . . ?
C42 C41 C40 119.6(5) . . ?
C42 C41 H41 120.2 . . ?
C40 C41 H41 120.2 . . ?
C41 C42 C43 118.8(5) . . ?
C41 C42 H42 120.6 . . ?
C43 C42 H42 120.6 . . ?
N7 C43 C42 123.5(5) . . ?
N7 C43 H43 118.2 . . ?
C42 C43 H43 118.2 . . ?
N7 C44 C40 123.4(4) . . ?
N7 C44 C45 117.0(4) . . ?
C40 C44 C45 119.6(5) . . ?
N6 C45 C31 124.8(5) . . ?
N6 C45 C44 114.0(5) . . ?
C31 C45 C44 121.3(5) . . ?
O5 C46 O4 124.2(5) . . ?
O5 C46 C47 119.5(5) . . ?
O4 C46 C47 116.2(5) . . ?
N10 C47 C48 114.0(5) . . ?
N10 C47 C46 108.8(4) . . ?
C48 C47 C46 112.6(5) . . ?
N10 C47 H47 107.0 . . ?
C48 C47 H47 107.0 . . ?
C46 C47 H47 107.0 . . ?
C49 C48 C47 113.4(5) . . ?
C49 C48 H48A 108.9 . . ?
C47 C48 H48A 108.9 . . ?
C49 C48 H48B 108.9 . . ?
C47 C48 H48B 108.9 . . ?
H48A C48 H48B 107.7 . . ?
C54 C49 C50 115.7(6) . . ?
C54 C49 C48 123.4(6) . . ?
C50 C49 C48 120.7(6) . . ?
C49 C50 C51 122.1(8) . . ?
C49 C50 H50 119.0 . . ?
C51 C50 H50 119.0 . . ?
C52 C51 C50 118.5(9) . . ?
C52 C51 H51 120.8 . . ?
C50 C51 H51 120.8 . . ?
C53 C52 C51 120.0(9) . . ?
C53 C52 H52 120.0 . . ?
C51 C52 H52 120.0 . . ?
C52 C53 C54 121.3(10) . . ?
C52 C53 H53 119.4 . . ?
C54 C53 H53 119.4 . . ?
C49 C54 C53 122.0(8) . . ?
C49 C54 H54 119.0 . . ?
C53 C54 H54 119.0 . . ?
C1 N1 C18 118.0(4) . . ?
C1 N1 Cu1 128.7(4) . . ?
C18 N1 Cu1 113.0(3) . . ?
C16 N2 C17 117.3(4) . . ?
C16 N2 Cu1 130.5(4) . . ?
C17 N2 Cu1 111.8(3) . . ?
C5 N3 C6 117.4(5) . . ?
C12 N4 C11 117.2(5) . . ?
C20 N5 Cu1 108.7(3) . . ?
C20 N5 H5A 109.9 . . ?
Cu1 N5 H5A 109.9 . . ?
C20 N5 H5B 109.9 . . ?
Cu1 N5 H5B 109.9 . . ?
H5A N5 H5B 108.3 . . ?
C28 N6 C45 117.8(5) . . ?
C28 N6 Cu2 127.8(4) . . ?
C45 N6 Cu2 114.2(3) . . ?
C43 N7 C44 117.3(4) . . ?
C43 N7 Cu2 130.9(4) . . ?
C44 N7 Cu2 111.7(3) . . ?
C32 N8 C33 116.5(5) . . ?
C39 N9 C38 117.9(5) . . ?
C47 N10 Cu2 109.5(3) . . ?
C47 N10 H10A 109.8 . . ?
Cu2 N10 H10A 109.8 . . ?
C47 N10 H10B 109.8 . . ?
Cu2 N10 H10B 109.8 . . ?
H10A N10 H10B 108.2 . . ?
O9 N11 O7 121.1(7) . . ?
O9 N11 O8 121.3(7) . . ?
O7 N11 O8 117.6(7) . . ?
O10 N12 O12 122.8(7) . . ?
O10 N12 O11 121.9(7) . . ?
O12 N12 O11 115.3(7) . . ?
C19 O1 Cu1 115.4(3) . . ?
C46 O4 Cu2 116.0(3) . . ?

loop_
_geom_bond_atom_site_label_1
_geom_bond_atom_site_label_2
_geom_bond_distance
_geom_bond_site_symmetry_2
_geom_bond_publ_flag
Cu1 O1 1.914(3) . ?
Cu1 N1 1.985(4) . ?
Cu1 N5 1.992(4) . ?
Cu1 N2 2.024(4) . ?
Cu1 O3 2.374(4) . ?
Cu2 O4 1.917(3) . ?
Cu2 N10 1.983(4) . ?
Cu2 N6 1.991(4) . ?
Cu2 N7 2.028(4) . ?
Cu2 O6 2.415(4) . ?
C1 N1 1.336(6) . ?
C1 C2 1.368(7) . ?
C1 H1 0.9300 . ?
C2 C3 1.381(7) . ?
C2 H2 0.9300 . ?
C3 C4 1.405(6) . ?
C3 H3 0.9300 . ?
C4 C18 1.395(7) . ?
C4 C5 1.446(7) . ?
C5 N3 1.326(7) . ?
C5 C12 1.432(7) . ?
C6 N3 1.341(6) . ?
C6 C7 1.415(9) . ?
C6 C11 1.423(8) . ?
C7 C8 1.361(8) . ?
C7 H7 0.9300 . ?
C8 C9 1.391(9) . ?
C8 H8 0.9300 . ?
C9 C10 1.342(8) . ?
C9 H9 0.9300 . ?
C10 C11 1.422(8) . ?
C10 H10 0.9300 . ?
C11 N4 1.348(7) . ?
C12 N4 1.316(6) . ?
C12 C13 1.457(7) . ?
C13 C17 1.380(6) . ?
C13 C14 1.400(7) . ?
C14 C15 1.372(7) . ?
C14 H14 0.9300 . ?
C15 C16 1.377(6) . ?
C15 H15 0.9300 . ?
C16 N2 1.333(6) . ?
C16 H16 0.9300 . ?
C17 N2 1.372(6) . ?
C17 C18 1.448(6) . ?
C18 N1 1.353(6) . ?
C19 O2 1.229(6) . ?
C19 O1 1.279(6) . ?
C19 C20 1.524(7) . ?
C20 N5 1.465(6) . ?
C20 C21 1.512(7) . ?
C20 H20 0.9800 . ?
C21 C22 1.505(8) . ?
C21 H21A 0.9700 . ?
C21 H21B 0.9700 . ?
C22 C23 1.351(9) . ?
C22 C27 1.371(10) . ?
C23 C24 1.390(10) . ?
C23 H23 0.9300 . ?
C24 C25 1.333(12) . ?
C24 H24 0.9300 . ?
C25 C26 1.373(11) . ?
C25 H25 0.9300 . ?
C26 C27 1.385(10) . ?
C26 H26 0.9300 . ?
C27 H27 0.9300 . ?
C28 N6 1.311(6) . ?
C28 C29 1.392(8) . ?
C28 H28 0.9300 . ?
C29 C30 1.359(8) . ?
C29 H29 0.9300 . ?
C30 C31 1.428(7) . ?
C30 H30 0.9300 . ?
C31 C45 1.369(7) . ?
C31 C32 1.457(8) . ?
C32 N8 1.318(7) . ?
C32 C39 1.437(8) . ?
C33 N8 1.355(7) . ?
C33 C34 1.406(9) . ?
C33 C38 1.431(9) . ?
C34 C35 1.355(9) . ?
C34 H34 0.9300 . ?
C35 C36 1.385(10) . ?
C35 H35 0.9300 . ?
C36 C37 1.365(9) . ?
C36 H36 0.9300 . ?
C37 C38 1.387(8) . ?
C37 H37 0.9300 . ?
C38 N9 1.340(7) . ?
C39 N9 1.319(7) . ?
C39 C40 1.453(8) . ?
C40 C41 1.385(7) . ?
C40 C44 1.402(7) . ?
C41 C42 1.384(8) . ?
C41 H41 0.9300 . ?
C42 C43 1.385(7) . ?
C42 H42 0.9300 . ?
C43 N7 1.326(6) . ?
C43 H43 0.9300 . ?
C44 N7 1.355(6) . ?
C44 C45 1.477(7) . ?
C45 N6 1.364(6) . ?
C46 O5 1.229(6) . ?
C46 O4 1.273(6) . ?
C46 C47 1.549(7) . ?
C47 N10 1.464(7) . ?
C47 C48 1.511(8) . ?
C47 H47 0.9800 . ?
C48 C49 1.498(8) . ?
C48 H48A 0.9700 . ?
C48 H48B 0.9700 . ?
C49 C54 1.357(9) . ?
C49 C50 1.377(9) . ?
C50 C51 1.395(10) . ?
C50 H50 0.9300 . ?
C51 C52 1.344(13) . ?
C51 H51 0.9300 . ?
C52 C53 1.326(13) . ?
C52 H52 0.9300 . ?
C53 C54 1.364(10) . ?
C53 H53 0.9300 . ?
C54 H54 0.9300 . ?
N5 H5A 0.9000 . ?
N5 H5B 0.9000 . ?
N10 H10A 0.9000 . ?
N10 H10B 0.9000 . ?
N11 O9 1.218(7) . ?
N11 O7 1.231(8) . ?
N11 O8 1.242(7) . ?
N12 O10 1.185(7) . ?
N12 O12 1.265(7) . ?
N12 O11 1.269(8) . ?
